data_7044453
loop_
_publ_author_name
'Dasgupta, Rajarshi'
'Panda, Atanu'
'Pal, Shiv'
'Veetil Muhasina, Puthan'
'De, Susmita'
'Parameswaran, Pattiyil'
'Khan, Shabana'

_publ_section_title
;
 Catalyst Free Boron Carbon Bond Cleavage and Facile Formation of
 Five-membered PNBCC Heterocycles
;
_journal_name_full 'Dalton Trans.'
_journal_paper_doi 10.1039/C7DT03565A
_journal_year 2017
_chemical_formula_sum 'C44 H59 B N O4 P'
_chemical_formula_weight 707.70
_chemical_properties_physical ', Moisture-sensitive'
_space_group_crystal_system monoclinic
_space_group_IT_number 14
_space_group_name_Hall '-P 2ybc'
_space_group_name_H-M_alt 'P 1 21/c 1'
_symmetry_space_group_name_Hall '-P 2ybc'
_symmetry_space_group_name_H-M 'P 1 21/c 1'
_atom_sites_solution_hydrogens geom
_audit_creation_method SHELXL-2014/7
_audit_update_record
;
2017-04-11 deposited with the CCDC.
2017-10-09 downloaded from the CCDC.
;
_cell_angle_alpha 90
_cell_angle_beta 104.138(2)
_cell_angle_gamma 90
_cell_formula_units_Z 4
_cell_length_a 18.4589(7)
_cell_length_b 10.3146(4)
_cell_length_c 24.4094(9)
_cell_measurement_reflns_used 7693
_cell_measurement_temperature 100(2)
_cell_measurement_theta_max 57.31
_cell_measurement_theta_min 2.47
_cell_volume 4506.7(3)
_computing_structure_refinement 'SHELXL-2014/7 (Sheldrick, 2014)'
_diffrn_ambient_temperature 100(2)
_diffrn_measured_fraction_theta_full 0.954
_diffrn_measured_fraction_theta_max 0.954
_diffrn_measurement_device_type 'Bruker SMART X2S benchtop diffractometer'
_diffrn_radiation_type CuK\a
_diffrn_radiation_wavelength 1.54178
_diffrn_reflns_av_R_equivalents 0.1334
_diffrn_reflns_av_unetI/netI 0.1232
_diffrn_reflns_Laue_measured_fraction_full 0.954
_diffrn_reflns_Laue_measured_fraction_max 0.954
_diffrn_reflns_limit_h_max 19
_diffrn_reflns_limit_h_min -20
_diffrn_reflns_limit_k_max 11
_diffrn_reflns_limit_k_min -10
_diffrn_reflns_limit_l_max 27
_diffrn_reflns_limit_l_min -22
_diffrn_reflns_number 54285
_diffrn_reflns_point_group_measured_fraction_full 0.954
_diffrn_reflns_point_group_measured_fraction_max 0.954
_diffrn_reflns_theta_full 60.016
_diffrn_reflns_theta_max 60.015
_diffrn_reflns_theta_min 2.468
_exptl_absorpt_coefficient_mu 0.826
_exptl_absorpt_correction_type multi-scan
_exptl_absorpt_process_details 'Sheldrick, G. M. (2012) SADABS. Bruker AXS Inc., Madison, Wisconsin, USA.'
_exptl_crystal_colour COLORLESS
_exptl_crystal_density_diffrn 1.043
_exptl_crystal_description PLATE
_exptl_crystal_F_000 1528
_exptl_crystal_size_max 0.1
_exptl_crystal_size_mid 0.08
_exptl_crystal_size_min 0.07
_exptl_transmission_factor_max 0.2510
_exptl_transmission_factor_min 0.1486
_platon_squeeze_details
;
TITL cu_ATNDIE2_1_0m_a.res in P2(1)/c
CELL   18.4589   10.3146   24.4094     90.00    104.14     90.00
SPGR P21/c
# Solvent Accessible Volume =    1019.8
# Electrons Found in S.A.V. =     168.6
# Note: Atoms in Void as Cxxx and Qxxx all others
C101 0.940 0.660 0.008 !       3.93 eA-3
C102 0.111 0.311 0.019 !       3.89 eA-3
C103 0.048 0.158 0.051 !       3.55 eA-3
C104 0.980 0.188 0.011 !       3.48 eA-3
C105 0.015 0.725 0.017 !       3.36 eA-3
C106 0.107 0.221 0.051 !       3.34 eA-3
C107 0.063 0.063 0.453 !       2.29 eA-3
C108 0.059 0.052 0.090 !       1.86 eA-3
C109 1.002 0.556 0.439 !       0.90 eA-3
C110 0.106 1.005 0.455 !       0.85 eA-3
Q111 0.144 0.278 0.490 !       0.81 eA-3
Q112 0.235 0.276 0.433 !       0.80 eA-3
C113 0.171 0.245 0.086 !       0.80 eA-3
Q114 0.262 0.087 0.080 !       0.78 eA-3
C115 0.924 0.503 0.369 !       0.77 eA-3
Q116 0.114 0.597 0.168 !       0.76 eA-3
C117 0.969 0.096 0.453 !       0.74 eA-3
C118 0.998 0.036 0.399 !       0.72 eA-3
Q119 0.634 0.538 0.225 !       0.72 eA-3
C120 0.948 0.340 0.468 !       0.71 eA-3
Q121 0.280 0.567 0.020 !       0.71 eA-3
C122 0.014 0.058 0.115 !       0.71 eA-3
Q123 0.085 0.351 0.381 !       0.70 eA-3
Q124 0.503 0.681 0.477 !       0.70 eA-3
Q125 0.136 0.885 0.354 !       0.70 eA-3
Q126 0.235 0.474 0.400 !       0.69 eA-3
C127 0.987 0.591 0.111 !       0.69 eA-3
Q128 0.109 0.496 0.196 !       0.69 eA-3
C129 0.943 0.146 0.496 !       0.69 eA-3
Q130 0.889 1.000 0.124 !       0.68 eA-3
Q131 0.704 0.973 0.371 !       0.67 eA-3
Q132 0.293 0.972 0.219 !       0.66 eA-3
Q133 0.652 0.432 0.304 !       0.65 eA-3
C134 0.009 0.621 0.416 !       0.65 eA-3
Q135 0.017 0.279 0.362 !       0.65 eA-3
Q136 0.983 0.721 0.638 !       0.65 eA-3
Q137 0.021 0.301 0.149 !       0.65 eA-3
Q138 0.139 0.561 0.122 !       0.64 eA-3
Q139 0.361 0.943 0.438 !       0.64 eA-3
Q140 0.999 0.186 0.178 !       0.64 eA-3
Q141 0.171 0.186 0.283 !       0.64 eA-3
Q142 0.030 0.880 0.192 !       0.64 eA-3
Q143 0.406 0.162 0.105 !       0.64 eA-3
C144 0.124 0.877 0.062 !       0.64 eA-3
Q145 0.905 0.757 0.074 !       0.63 eA-3
Q146 0.441 0.937 0.468 !       0.63 eA-3
Q147 0.238 0.900 0.052 !       0.62 eA-3
C148 0.896 0.696 0.033 !       0.62 eA-3
Q149 0.015 0.845 0.295 !       0.62 eA-3
Q150 0.880 0.096 0.212 !       0.61 eA-3
Q151 0.844 0.125 0.362 !       0.61 eA-3
Q152 0.278 0.715 0.446 !       0.60 eA-3
Q153 0.338 0.874 0.180 !       0.60 eA-3
C154 0.876 0.467 0.443 !       0.60 eA-3
Q155 0.394 0.695 0.167 !       0.60 eA-3
Q156 0.409 0.435 0.453 !       0.60 eA-3
C157 0.122 0.127 0.015 !       0.60 eA-3
Q158 0.409 0.592 0.140 !       0.60 eA-3
Q159 0.481 0.351 0.303 !       0.60 eA-3
C160 0.172 0.596 0.032 !       0.60 eA-3
Q161 0.154 0.250 0.181 !       0.59 eA-3
Q162 0.053 0.936 0.396 !       0.59 eA-3
Q163 0.565 0.532 0.456 !       0.58 eA-3
Q164 0.572 0.995 0.056 !       0.57 eA-3
Q165 0.635 0.661 0.021 !       0.57 eA-3
Q166 0.596 0.189 0.270 !       0.57 eA-3
C167 0.121 1.002 0.139 !       0.57 eA-3
Q168 0.479 0.064 0.463 !       0.56 eA-3
Q169 0.943 0.723 0.109 !       0.56 eA-3
Q170 0.483 0.075 0.330 !       0.56 eA-3
Q171 0.216 1.000 0.326 !       0.56 eA-3
Q172 0.386 0.810 0.478 !       0.56 eA-3
C173 0.081 0.923 0.020 !       0.55 eA-3
C174 0.147 0.029 0.424 !       0.55 eA-3
Q175 0.993 0.906 0.064 !       0.55 eA-3
Q176 0.120 0.905 0.433 !       0.55 eA-3
Q177 1.007 0.410 0.089 !       0.55 eA-3
Q178 0.635 0.279 0.419 !       0.54 eA-3
Q179 0.956 0.072 0.143 !       0.54 eA-3
Q180 0.686 0.909 0.155 !       0.54 eA-3
Q181 0.626 0.558 0.390 !       0.54 eA-3
Q182 0.783 0.282 0.475 !       0.54 eA-3
Q183 0.355 0.559 0.073 !       0.54 eA-3
Q184 0.467 0.155 0.207 !       0.54 eA-3
Q185 0.845 0.840 0.276 !       0.54 eA-3
Q186 0.745 0.818 0.013 !       0.54 eA-3
Q187 0.779 0.841 0.091 !       0.54 eA-3
Q188 0.812 0.253 0.497 !       0.54 eA-3
Q189 0.857 0.350 0.326 !       0.54 eA-3
C190 0.950 0.433 0.443 !       0.53 eA-3
Q191 0.128 0.736 0.392 !       0.53 eA-3
Q192 0.216 0.316 0.236 !       0.53 eA-3
Q193 0.172 0.655 0.105 !       0.53 eA-3
Q194 0.338 0.630 0.008 !       0.53 eA-3
Q195 0.030 0.726 0.219 !       0.52 eA-3
Q196 0.172 0.124 0.257 !       0.52 eA-3
Q197 0.048 0.279 0.444 !       0.52 eA-3
Q198 0.952 0.659 0.357 !       0.52 eA-3
Q199 0.951 0.869 0.254 !       0.52 eA-3
;
_refine_diff_density_max 0.295
_refine_diff_density_min -0.338
_refine_diff_density_rms 0.067
_refine_ls_extinction_method none
_refine_ls_goodness_of_fit_ref 1.039
_refine_ls_hydrogen_treatment constr
_refine_ls_matrix_type full
_refine_ls_number_parameters 466
_refine_ls_number_reflns 6388
_refine_ls_number_restraints 0
_refine_ls_restrained_S_all 1.039
_refine_ls_R_factor_all 0.1683
_refine_ls_R_factor_gt 0.0922
_refine_ls_shift/su_max 0.000
_refine_ls_shift/su_mean 0.000
_refine_ls_structure_factor_coef Fsqd
_refine_ls_weighting_details 'w=1/[\s^2^(Fo^2^)+(0.0756P)^2^+13.1990P] where P=(Fo^2^+2Fc^2^)/3'
_refine_ls_weighting_scheme calc
_refine_ls_wR_factor_gt 0.2031
_refine_ls_wR_factor_ref 0.2323
_reflns_Friedel_coverage 0.000
_reflns_number_gt 3553
_reflns_number_total 6388
_reflns_threshold_expression 'I > 2\s(I)'
_cod_data_source_file c7dt03565a2.cif
_cod_data_source_block cu_atndie2_1_0m_a_sqd
_cod_database_code 7044453
_shelx_shelxl_version_number 2014/7
_shelx_space_group_comment
;
The symmetry employed for this shelxl refinement is uniquely defined
by the following loop, which should always be used as a source of
symmetry information in preference to the above space-group names.
They are only intended as comments.
;
_platon_squeeze_void_probe_radius 1.20

loop_
_space_group_symop_operation_xyz
'x, y, z'
'-x, y+1/2, -z+1/2'
'-x, -y, -z'
'x, -y-1/2, z-1/2'

loop_
_atom_site_label
_atom_site_type_symbol
_atom_site_fract_x
_atom_site_fract_y
_atom_site_fract_z
_atom_site_U_iso_or_equiv
_atom_site_adp_type
_atom_site_occupancy
_atom_site_site_symmetry_order
_atom_site_calc_flag
_atom_site_refinement_flags_posn
_atom_site_refinement_flags_adp
P1 P 0.64156(9) 0.45777(16) 0.65794(7) 0.0322(5) Uani 1 1 d . .
O4 O 0.6865(2) 0.1224(4) 0.70836(17) 0.0385(11) Uani 1 1 d . .
O1 O 0.5451(2) 0.1311(4) 0.60773(17) 0.0368(11) Uani 1 1 d . .
O2 O 0.5024(2) 0.3374(4) 0.61482(17) 0.0357(11) Uani 1 1 d . .
O3 O 0.7344(2) 0.0125(4) 0.64633(17) 0.0376(11) Uani 1 1 d . .
N1 N 0.7359(3) 0.4529(4) 0.68015(19) 0.0280(12) Uani 1 1 d . .
C1 C 0.6290(3) 0.3100(5) 0.6259(2) 0.0284(15) Uani 1 1 d . .
C43 C 0.7787(3) 0.5719(6) 0.7033(3) 0.0304(15) Uani 1 1 d . .
C44 C 0.7168(3) 0.2109(6) 0.5684(2) 0.0306(15) Uani 1 1 d . .
H44 H 0.7611 0.1554 0.5745 0.037 Uiso 1 1 calc R U
C2 C 0.7025(3) 0.2391(5) 0.6280(2) 0.0295(15) Uani 1 1 d . .
C3 C 0.8526(3) 0.2999(6) 0.6881(2) 0.0342(16) Uani 1 1 d . .
H3 H 0.8795 0.3815 0.6990 0.041 Uiso 1 1 calc R U
C4 C 0.5580(4) 0.2466(6) 0.6152(2) 0.0331(16) Uani 1 1 d . .
C5 C 0.7925(4) 0.6324(6) 0.6046(3) 0.0359(16) Uani 1 1 d . .
H5 H 0.7574 0.5601 0.5939 0.043 Uiso 1 1 calc R U
C6 C 0.6527(3) 0.1367(6) 0.5286(2) 0.0359(16) Uani 1 1 d . .
H6A H 0.6437 0.0562 0.5464 0.043 Uiso 1 1 calc R U
H6B H 0.6074 0.1882 0.5220 0.043 Uiso 1 1 calc R U
C7 C 0.6092(3) 0.3656(6) 0.7550(3) 0.0349(16) Uani 1 1 d . .
H7 H 0.6406 0.2980 0.7504 0.042 Uiso 1 1 calc R U
C8 C 0.5752(3) 0.3629(6) 0.7995(3) 0.0354(16) Uani 1 1 d . .
H8 H 0.5831 0.2935 0.8246 0.042 Uiso 1 1 calc R U
C9 C 0.7943(3) 0.5963(6) 0.7617(3) 0.0313(16) Uani 1 1 d . .
C10 C 0.5708(3) 0.5854(6) 0.5611(3) 0.0341(16) Uani 1 1 d . .
H10 H 0.5649 0.5030 0.5452 0.041 Uiso 1 1 calc R U
C11 C 0.5148(4) 0.5641(6) 0.7682(3) 0.0372(17) Uani 1 1 d . .
H11 H 0.4823 0.6299 0.7728 0.045 Uiso 1 1 calc R U
C12 C 0.8361(3) 0.7728(6) 0.6888(3) 0.0364(17) Uani 1 1 d . .
H12 H 0.8509 0.8314 0.6647 0.044 Uiso 1 1 calc R U
C13 C 0.6110(3) 0.6002(5) 0.6168(3) 0.0290(15) Uani 1 1 d . .
C14 C 0.7093(4) 0.1123(7) 0.6589(3) 0.0373(17) Uani 1 1 d . .
C15 C 0.7342(3) 0.3332(6) 0.5392(2) 0.0334(16) Uani 1 1 d . .
H15A H 0.7768 0.3766 0.5634 0.040 Uiso 1 1 calc R U
H15B H 0.6918 0.3916 0.5333 0.040 Uiso 1 1 calc R U
C16 C 0.8300(3) 0.7120(6) 0.7817(3) 0.0343(16) Uani 1 1 d . .
H16 H 0.8408 0.7293 0.8202 0.041 Uiso 1 1 calc R U
C17 C 0.8007(3) 0.6586(6) 0.6669(3) 0.0338(16) Uani 1 1 d . .
C18 C 0.5897(3) 0.8311(6) 0.6080(3) 0.0370(17) Uani 1 1 d . .
H18 H 0.5959 0.9140 0.6234 0.044 Uiso 1 1 calc R U
C19 C 0.5396(4) 0.6906(6) 0.5289(3) 0.0403(18) Uani 1 1 d . .
H19 H 0.5125 0.6790 0.4918 0.048 Uiso 1 1 calc R U
C20 C 0.6210(3) 0.7258(6) 0.6400(3) 0.0343(16) Uani 1 1 d . .
H20 H 0.6487 0.7378 0.6770 0.041 Uiso 1 1 calc R U
C21 C 0.5478(3) 0.5677(6) 0.7234(3) 0.0356(16) Uani 1 1 d . .
H21 H 0.5374 0.6356 0.6976 0.043 Uiso 1 1 calc R U
C22 C 0.8624(3) 0.2161(6) 0.7422(3) 0.0364(17) Uani 1 1 d . .
H22A H 0.8393 0.2604 0.7687 0.044 Uiso 1 1 calc R U
H22B H 0.8366 0.1343 0.7324 0.044 Uiso 1 1 calc R U
C23 C 0.7516(4) 0.3031(6) 0.4820(3) 0.0427(18) Uani 1 1 d . .
H23A H 0.7600 0.3838 0.4641 0.051 Uiso 1 1 calc R U
H23B H 0.7971 0.2523 0.4884 0.051 Uiso 1 1 calc R U
C24 C 0.7771(3) 0.5046(6) 0.8060(2) 0.0330(16) Uani 1 1 d . .
H24 H 0.7519 0.4277 0.7867 0.040 Uiso 1 1 calc R U
C25 C 0.8496(3) 0.8007(6) 0.7465(3) 0.0373(17) Uani 1 1 d . .
H25 H 0.8717 0.8788 0.7607 0.045 Uiso 1 1 calc R U
C26 C 0.5296(4) 0.4636(6) 0.8064(3) 0.0387(17) Uani 1 1 d . .
H26 H 0.5084 0.4638 0.8372 0.046 Uiso 1 1 calc R U
C27 C 0.5489(4) 0.8129(6) 0.5524(3) 0.0388(17) Uani 1 1 d . .
H27 H 0.5277 0.8840 0.5309 0.047 Uiso 1 1 calc R U
C28 C 0.6886(4) 0.2292(6) 0.4428(3) 0.0397(17) Uani 1 1 d . .
H28A H 0.6445 0.2835 0.4327 0.048 Uiso 1 1 calc R U
H28B H 0.7031 0.2064 0.4084 0.048 Uiso 1 1 calc R U
C29 C 0.9732(4) 0.2022(6) 0.6760(3) 0.0449(18) Uani 1 1 d . .
H29A H 0.9958 0.1564 0.6496 0.054 Uiso 1 1 calc R U
H29B H 0.9993 0.2841 0.6851 0.054 Uiso 1 1 calc R U
C30 C 0.7254(4) 0.5684(6) 0.8391(3) 0.0448(19) Uani 1 1 d . .
H30A H 0.7504 0.6413 0.8599 0.067 Uiso 1 1 calc R U
H30B H 0.7132 0.5065 0.8648 0.067 Uiso 1 1 calc R U
H30C H 0.6804 0.5971 0.8132 0.067 Uiso 1 1 calc R U
C31 C 0.5970(3) 0.4691(6) 0.7167(3) 0.0336(16) Uani 1 1 d . .
C32 C 0.9438(3) 0.1895(6) 0.7708(3) 0.0419(18) Uani 1 1 d . .
H32A H 0.9469 0.1349 0.8036 0.050 Uiso 1 1 calc R U
H32B H 0.9691 0.2706 0.7834 0.050 Uiso 1 1 calc R U
C33 C 0.9826(4) 0.1221(6) 0.7296(3) 0.0425(18) Uani 1 1 d . .
H33A H 1.0353 0.1114 0.7474 0.051 Uiso 1 1 calc R U
H33B H 0.9610 0.0367 0.7202 0.051 Uiso 1 1 calc R U
C34 C 0.8911(3) 0.2288(6) 0.6478(3) 0.0415(17) Uani 1 1 d . .
H34A H 0.8656 0.1474 0.6363 0.050 Uiso 1 1 calc R U
H34B H 0.8877 0.2811 0.6142 0.050 Uiso 1 1 calc R U
C35 C 0.6712(4) 0.1070(6) 0.4718(3) 0.0415(18) Uani 1 1 d . .
H35A H 0.7138 0.0491 0.4782 0.050 Uiso 1 1 calc R U
H35B H 0.6291 0.0630 0.4473 0.050 Uiso 1 1 calc R U
C36 C 0.6913(4) 0.0060(6) 0.7428(3) 0.0430(18) Uani 1 1 d . .
H36A H 0.7287 -0.0525 0.7350 0.052 Uiso 1 1 calc R U
H36B H 0.6435 -0.0386 0.7344 0.052 Uiso 1 1 calc R U
C37 C 0.7612(4) 0.7490(6) 0.5656(3) 0.0463(19) Uani 1 1 d . .
H37A H 0.7155 0.7784 0.5735 0.069 Uiso 1 1 calc R U
H37B H 0.7518 0.7222 0.5268 0.069 Uiso 1 1 calc R U
H37C H 0.7971 0.8182 0.5723 0.069 Uiso 1 1 calc R U
C38 C 0.4269(4) 0.2858(7) 0.6102(3) 0.0480(19) Uani 1 1 d . .
H38A H 0.4216 0.2569 0.6469 0.058 Uiso 1 1 calc R U
H38B H 0.4174 0.2128 0.5844 0.058 Uiso 1 1 calc R U
C39 C 0.8671(4) 0.5896(6) 0.5946(3) 0.0413(18) Uani 1 1 d . .
H39A H 0.9031 0.6577 0.6058 0.062 Uiso 1 1 calc R U
H39B H 0.8613 0.5708 0.5553 0.062 Uiso 1 1 calc R U
H39C H 0.8841 0.5132 0.6165 0.062 Uiso 1 1 calc R U
C40 C 0.8497(4) 0.4610(6) 0.8478(3) 0.0483(19) Uani 1 1 d . .
H40A H 0.8839 0.4282 0.8271 0.072 Uiso 1 1 calc R U
H40B H 0.8386 0.3940 0.8718 0.072 Uiso 1 1 calc R U
H40C H 0.8719 0.5335 0.8704 0.072 Uiso 1 1 calc R U
C41 C 0.3739(4) 0.3924(7) 0.5888(3) 0.054(2) Uani 1 1 d . .
H41A H 0.3829 0.4628 0.6153 0.081 Uiso 1 1 calc R U
H41B H 0.3237 0.3617 0.5840 0.081 Uiso 1 1 calc R U
H41C H 0.3808 0.4218 0.5531 0.081 Uiso 1 1 calc R U
C42 C 0.7125(5) 0.0472(7) 0.8043(3) 0.064(2) Uani 1 1 d . .
H42A H 0.7601 0.0901 0.8123 0.096 Uiso 1 1 calc R U
H42B H 0.7155 -0.0278 0.8280 0.096 Uiso 1 1 calc R U
H42C H 0.6754 0.1056 0.8115 0.096 Uiso 1 1 calc R U
B1 B 0.7671(4) 0.3338(7) 0.6655(3) 0.036(2) Uani 1 1 d . .

loop_
_atom_site_aniso_label
_atom_site_aniso_U_11
_atom_site_aniso_U_22
_atom_site_aniso_U_33
_atom_site_aniso_U_23
_atom_site_aniso_U_13
_atom_site_aniso_U_12
P1 0.0365(10) 0.0289(9) 0.0316(10) 0.0002(8) 0.0089(8) -0.0003(8)
O4 0.051(3) 0.033(3) 0.033(3) 0.007(2) 0.014(2) 0.005(2)
O1 0.049(3) 0.028(3) 0.035(3) -0.002(2) 0.014(2) -0.005(2)
O2 0.036(3) 0.030(2) 0.041(3) 0.003(2) 0.009(2) 0.002(2)
O3 0.046(3) 0.026(2) 0.043(3) 0.002(2) 0.015(2) 0.000(2)
N1 0.036(3) 0.019(3) 0.031(3) 0.000(2) 0.011(2) -0.001(2)
C1 0.041(4) 0.018(3) 0.025(4) -0.007(3) 0.007(3) -0.002(3)
C43 0.026(4) 0.027(4) 0.037(4) -0.001(3) 0.006(3) 0.004(3)
C44 0.030(4) 0.028(3) 0.035(4) -0.002(3) 0.010(3) 0.000(3)
C2 0.043(4) 0.021(3) 0.027(4) 0.007(3) 0.011(3) 0.004(3)
C3 0.038(4) 0.032(4) 0.035(4) 0.003(3) 0.012(3) -0.002(3)
C4 0.047(5) 0.032(4) 0.020(3) -0.004(3) 0.007(3) -0.002(4)
C5 0.045(4) 0.028(4) 0.036(4) 0.001(3) 0.013(3) 0.001(3)
C6 0.034(4) 0.039(4) 0.034(4) 0.000(3) 0.007(3) -0.004(3)
C7 0.039(4) 0.027(4) 0.039(4) 0.002(3) 0.011(3) 0.006(3)
C8 0.041(4) 0.034(4) 0.034(4) -0.003(3) 0.015(3) -0.004(3)
C9 0.037(4) 0.022(4) 0.035(4) 0.000(3) 0.009(3) -0.001(3)
C10 0.045(4) 0.029(4) 0.031(4) 0.005(3) 0.014(3) -0.001(3)
C11 0.043(4) 0.042(4) 0.032(4) 0.000(4) 0.019(3) 0.008(3)
C12 0.029(4) 0.024(4) 0.054(5) 0.005(4) 0.008(3) -0.004(3)
C13 0.039(4) 0.021(3) 0.028(4) 0.012(3) 0.011(3) 0.001(3)
C14 0.034(4) 0.038(4) 0.042(4) 0.004(4) 0.013(3) 0.002(3)
C15 0.038(4) 0.034(4) 0.027(4) 0.002(3) 0.006(3) 0.001(3)
C16 0.028(4) 0.030(4) 0.041(4) 0.002(3) 0.002(3) 0.006(3)
C17 0.038(4) 0.028(4) 0.037(4) 0.002(3) 0.012(3) -0.001(3)
C18 0.032(4) 0.031(4) 0.051(5) -0.003(4) 0.015(4) 0.000(3)
C19 0.046(4) 0.033(4) 0.042(4) 0.008(4) 0.012(4) -0.007(3)
C20 0.031(4) 0.030(4) 0.044(4) 0.004(3) 0.013(3) 0.001(3)
C21 0.040(4) 0.028(4) 0.038(4) -0.001(3) 0.008(3) 0.002(3)
C22 0.043(4) 0.027(4) 0.039(4) -0.004(3) 0.009(3) -0.004(3)
C23 0.057(5) 0.043(4) 0.034(4) 0.003(4) 0.023(4) -0.002(4)
C24 0.034(4) 0.032(4) 0.032(4) -0.001(3) 0.007(3) -0.005(3)
C25 0.036(4) 0.023(4) 0.053(5) 0.000(4) 0.010(4) 0.003(3)
C26 0.045(4) 0.039(4) 0.035(4) -0.005(4) 0.016(3) -0.006(4)
C27 0.040(4) 0.028(4) 0.051(5) 0.012(4) 0.018(4) 0.006(3)
C28 0.054(5) 0.037(4) 0.029(4) -0.003(3) 0.011(3) -0.001(4)
C29 0.046(5) 0.037(4) 0.054(5) 0.004(4) 0.018(4) 0.007(4)
C30 0.055(5) 0.052(5) 0.036(4) -0.012(4) 0.027(4) -0.010(4)
C31 0.033(4) 0.036(4) 0.034(4) -0.002(3) 0.011(3) -0.007(3)
C32 0.029(4) 0.044(4) 0.056(5) 0.009(4) 0.016(4) -0.011(3)
C33 0.037(4) 0.038(4) 0.049(5) 0.000(4) 0.004(4) 0.002(3)
C34 0.043(4) 0.033(4) 0.048(4) 0.002(4) 0.011(4) 0.006(3)
C35 0.049(5) 0.036(4) 0.038(4) -0.005(4) 0.008(3) -0.003(3)
C36 0.056(5) 0.030(4) 0.043(4) 0.019(4) 0.013(4) 0.007(3)
C37 0.051(5) 0.055(5) 0.035(4) 0.008(4) 0.013(3) 0.002(4)
C38 0.041(5) 0.042(4) 0.061(5) 0.005(4) 0.013(4) -0.003(4)
C39 0.050(5) 0.031(4) 0.049(4) 0.000(3) 0.022(4) 0.004(3)
C40 0.061(5) 0.036(4) 0.041(4) 0.002(4) 0.000(4) -0.001(4)
C41 0.040(5) 0.052(5) 0.073(6) -0.003(4) 0.021(4) 0.014(4)
C42 0.102(7) 0.054(5) 0.033(4) 0.009(4) 0.010(4) -0.005(5)
B1 0.052(5) 0.035(4) 0.023(4) 0.008(4) 0.011(4) 0.000(4)

loop_
_atom_type_symbol
_atom_type_description
_atom_type_scat_dispersion_real
_atom_type_scat_dispersion_imag
_atom_type_scat_source
C C 0.0181 0.0091 'International Tables Vol C Tables 4.2.6.8 and 6.1.1.4'
H H 0.0000 0.0000 'International Tables Vol C Tables 4.2.6.8 and 6.1.1.4'
B B 0.0090 0.0039 'International Tables Vol C Tables 4.2.6.8 and 6.1.1.4'
N N 0.0311 0.0180 'International Tables Vol C Tables 4.2.6.8 and 6.1.1.4'
O O 0.0492 0.0322 'International Tables Vol C Tables 4.2.6.8 and 6.1.1.4'
P P 0.2955 0.4335 'International Tables Vol C Tables 4.2.6.8 and 6.1.1.4'

loop_
_geom_angle_atom_site_label_1
_geom_angle_atom_site_label_2
_geom_angle_atom_site_label_3
_geom_angle
N1 P1 C1 97.7(3)
N1 P1 C13 111.2(3)
C1 P1 C13 119.2(3)
N1 P1 C31 112.1(3)
C1 P1 C31 112.4(3)
C13 P1 C31 104.3(3)
C14 O4 C36 117.2(5)
C4 O2 C38 116.2(5)
B1 N1 C43 126.0(5)
B1 N1 P1 112.9(4)
C43 N1 P1 120.3(4)
C4 C1 C2 123.5(5)
C4 C1 P1 120.6(5)
C2 C1 P1 113.1(4)
C17 C43 C9 120.9(6)
C17 C43 N1 119.9(5)
C9 C43 N1 119.2(5)
C15 C44 C6 109.5(5)
C15 C44 C2 112.6(5)
C6 C44 C2 113.6(5)
C15 C44 H44 106.9
C6 C44 H44 106.9
C2 C44 H44 106.9
C14 C2 C1 113.4(5)
C14 C2 C44 107.1(5)
C1 C2 C44 114.0(5)
C14 C2 B1 106.2(5)
C1 C2 B1 104.6(5)
C44 C2 B1 111.4(5)
C34 C3 C22 107.7(5)
C34 C3 B1 117.5(5)
C22 C3 B1 108.6(5)
C34 C3 H3 107.5
C22 C3 H3 107.5
B1 C3 H3 107.5
O1 C4 O2 122.7(6)
O1 C4 C1 127.7(6)
O2 C4 C1 109.6(5)
C17 C5 C39 109.8(5)
C17 C5 C37 114.1(5)
C39 C5 C37 109.9(5)
C17 C5 H5 107.6
C39 C5 H5 107.6
C37 C5 H5 107.6
C35 C6 C44 111.3(5)
C35 C6 H6A 109.4
C44 C6 H6A 109.4
C35 C6 H6B 109.4
C44 C6 H6B 109.4
H6A C6 H6B 108.0
C8 C7 C31 120.6(6)
C8 C7 H7 119.7
C31 C7 H7 119.7
C26 C8 C7 119.4(6)
C26 C8 H8 120.3
C7 C8 H8 120.3
C16 C9 C43 118.0(6)
C16 C9 C24 116.5(5)
C43 C9 C24 125.5(5)
C19 C10 C13 121.3(6)
C19 C10 H10 119.3
C13 C10 H10 119.3
C26 C11 C21 120.3(6)
C26 C11 H11 119.8
C21 C11 H11 119.8
C17 C12 C25 120.9(6)
C17 C12 H12 119.6
C25 C12 H12 119.6
C10 C13 C20 118.7(6)
C10 C13 P1 118.5(5)
C20 C13 P1 122.5(5)
O3 C14 O4 120.7(6)
O3 C14 C2 127.5(6)
O4 C14 C2 111.7(6)
C44 C15 C23 111.9(5)
C44 C15 H15A 109.2
C23 C15 H15A 109.2
C44 C15 H15B 109.2
C23 C15 H15B 109.2
H15A C15 H15B 107.9
C25 C16 C9 122.1(6)
C25 C16 H16 118.9
C9 C16 H16 118.9
C12 C17 C43 119.0(6)
C12 C17 C5 117.4(6)
C43 C17 C5 123.6(6)
C20 C18 C27 119.8(6)
C20 C18 H18 120.1
C27 C18 H18 120.1
C27 C19 C10 119.3(6)
C27 C19 H19 120.3
C10 C19 H19 120.3
C18 C20 C13 120.1(6)
C18 C20 H20 120.0
C13 C20 H20 120.0
C11 C21 C31 120.0(6)
C11 C21 H21 120.0
C31 C21 H21 120.0
C32 C22 C3 112.7(5)
C32 C22 H22A 109.0
C3 C22 H22A 109.0
C32 C22 H22B 109.0
C3 C22 H22B 109.0
H22A C22 H22B 107.8
C28 C23 C15 112.1(5)
C28 C23 H23A 109.2
C15 C23 H23A 109.2
C28 C23 H23B 109.2
C15 C23 H23B 109.2
H23A C23 H23B 107.9
C9 C24 C30 111.6(5)
C9 C24 C40 110.6(5)
C30 C24 C40 109.2(5)
C9 C24 H24 108.4
C30 C24 H24 108.4
C40 C24 H24 108.4
C16 C25 C12 119.1(6)
C16 C25 H25 120.5
C12 C25 H25 120.5
C8 C26 C11 120.9(6)
C8 C26 H26 119.5
C11 C26 H26 119.5
C19 C27 C18 120.7(6)
C19 C27 H27 119.7
C18 C27 H27 119.7
C35 C28 C23 109.9(5)
C35 C28 H28A 109.7
C23 C28 H28A 109.7
C35 C28 H28B 109.7
C23 C28 H28B 109.7
H28A C28 H28B 108.2
C33 C29 C34 112.1(5)
C33 C29 H29A 109.2
C34 C29 H29A 109.2
C33 C29 H29B 109.2
C34 C29 H29B 109.2
H29A C29 H29B 107.9
C24 C30 H30A 109.5
C24 C30 H30B 109.5
H30A C30 H30B 109.5
C24 C30 H30C 109.5
H30A C30 H30C 109.5
H30B C30 H30C 109.5
C21 C31 C7 118.7(6)
C21 C31 P1 124.7(5)
C7 C31 P1 116.5(5)
C22 C32 C33 110.4(5)
C22 C32 H32A 109.6
C33 C32 H32A 109.6
C22 C32 H32B 109.6
C33 C32 H32B 109.6
H32A C32 H32B 108.1
C29 C33 C32 110.1(5)
C29 C33 H33A 109.6
C32 C33 H33A 109.6
C29 C33 H33B 109.6
C32 C33 H33B 109.6
H33A C33 H33B 108.2
C29 C34 C3 111.2(5)
C29 C34 H34A 109.4
C3 C34 H34A 109.4
C29 C34 H34B 109.4
C3 C34 H34B 109.4
H34A C34 H34B 108.0
C28 C35 C6 111.9(5)
C28 C35 H35A 109.2
C6 C35 H35A 109.2
C28 C35 H35B 109.2
C6 C35 H35B 109.2
H35A C35 H35B 107.9
O4 C36 C42 107.7(5)
O4 C36 H36A 110.2
C42 C36 H36A 110.2
O4 C36 H36B 110.2
C42 C36 H36B 110.2
H36A C36 H36B 108.5
C5 C37 H37A 109.5
C5 C37 H37B 109.5
H37A C37 H37B 109.5
C5 C37 H37C 109.5
H37A C37 H37C 109.5
H37B C37 H37C 109.5
O2 C38 C41 106.9(5)
O2 C38 H38A 110.3
C41 C38 H38A 110.3
O2 C38 H38B 110.3
C41 C38 H38B 110.3
H38A C38 H38B 108.6
C5 C39 H39A 109.5
C5 C39 H39B 109.5
H39A C39 H39B 109.5
C5 C39 H39C 109.5
H39A C39 H39C 109.5
H39B C39 H39C 109.5
C24 C40 H40A 109.5
C24 C40 H40B 109.5
H40A C40 H40B 109.5
C24 C40 H40C 109.5
H40A C40 H40C 109.5
H40B C40 H40C 109.5
C38 C41 H41A 109.5
C38 C41 H41B 109.5
H41A C41 H41B 109.5
C38 C41 H41C 109.5
H41A C41 H41C 109.5
H41B C41 H41C 109.5
C36 C42 H42A 109.5
C36 C42 H42B 109.5
H42A C42 H42B 109.5
C36 C42 H42C 109.5
H42A C42 H42C 109.5
H42B C42 H42C 109.5
N1 B1 C3 122.0(6)
N1 B1 C2 111.5(6)
C3 B1 C2 126.3(6)

loop_
_geom_bond_atom_site_label_1
_geom_bond_atom_site_label_2
_geom_bond_distance
P1 N1 1.693(5)
P1 C1 1.703(6)
P1 C13 1.791(6)
P1 C31 1.823(6)
O4 C14 1.375(7)
O4 C36 1.457(7)
O1 C4 1.219(7)
O2 C4 1.388(7)
O2 C38 1.470(7)
O3 C14 1.200(7)
N1 B1 1.438(8)
N1 C43 1.494(7)
C1 C4 1.430(8)
C1 C2 1.530(8)
C43 C17 1.389(8)
C43 C9 1.407(8)
C44 C15 1.522(8)
C44 C6 1.539(8)
C44 C2 1.567(8)
C44 H44 0.9800
C2 C14 1.500(8)
C2 B1 1.639(9)
C3 C34 1.534(8)
C3 C22 1.552(8)
C3 B1 1.578(10)
C3 H3 0.9800
C5 C17 1.515(8)
C5 C39 1.523(8)
C5 C37 1.556(8)
C5 H5 0.9800
C6 C35 1.537(8)
C6 H6A 0.9700
C6 H6B 0.9700
C7 C8 1.383(8)
C7 C31 1.400(8)
C7 H7 0.9300
C8 C26 1.373(8)
C8 H8 0.9300
C9 C16 1.393(8)
C9 C24 1.527(8)
C10 C19 1.381(8)
C10 C13 1.390(8)
C10 H10 0.9300
C11 C26 1.375(8)
C11 C21 1.377(8)
C11 H11 0.9300
C12 C17 1.388(8)
C12 C25 1.401(8)
C12 H12 0.9300
C13 C20 1.407(8)
C15 C23 1.537(8)
C15 H15A 0.9700
C15 H15B 0.9700
C16 C25 1.362(8)
C16 H16 0.9300
C18 C20 1.380(8)
C18 C27 1.394(8)
C18 H18 0.9300
C19 C27 1.379(8)
C19 H19 0.9300
C20 H20 0.9300
C21 C31 1.400(8)
C21 H21 0.9300
C22 C32 1.520(8)
C22 H22A 0.9700
C22 H22B 0.9700
C23 C28 1.518(8)
C23 H23A 0.9700
C23 H23B 0.9700
C24 C30 1.539(8)
C24 C40 1.539(8)
C24 H24 0.9800
C25 H25 0.9300
C26 H26 0.9300
C27 H27 0.9300
C28 C35 1.518(8)
C28 H28A 0.9700
C28 H28B 0.9700
C29 C33 1.523(8)
C29 C34 1.528(8)
C29 H29A 0.9700
C29 H29B 0.9700
C30 H30A 0.9600
C30 H30B 0.9600
C30 H30C 0.9600
C32 C33 1.534(9)
C32 H32A 0.9700
C32 H32B 0.9700
C33 H33A 0.9700
C33 H33B 0.9700
C34 H34A 0.9700
C34 H34B 0.9700
C35 H35A 0.9700
C35 H35B 0.9700
C36 C42 1.515(9)
C36 H36A 0.9700
C36 H36B 0.9700
C37 H37A 0.9600
C37 H37B 0.9600
C37 H37C 0.9600
C38 C41 1.480(8)
C38 H38A 0.9700
C38 H38B 0.9700
C39 H39A 0.9600
C39 H39B 0.9600
C39 H39C 0.9600
C40 H40A 0.9600
C40 H40B 0.9600
C40 H40C 0.9600
C41 H41A 0.9600
C41 H41B 0.9600
C41 H41C 0.9600
C42 H42A 0.9600
C42 H42B 0.9600
C42 H42C 0.9600

loop_
_platon_squeeze_void_nr
_platon_squeeze_void_average_x
_platon_squeeze_void_average_y
_platon_squeeze_void_average_z
_platon_squeeze_void_volume
_platon_squeeze_void_count_electrons
_platon_squeeze_void_content
1 0.000 -0.024 0.000 502 85 ' '
2 0.000 -0.025 0.500 501 84 ' '
